data_2006027
loop_
_publ_author_name
'Tesouro, A.'
'Corbella, M.'
'Stoeckli-Evans, H.'

_publ_section_title
;
 Aqua(2,2'-bipyridyl-<i>N</i>,<i>N</i>')trichloromanganese(III)
;
_journal_issue 4
_journal_name_full 'Acta Crystallographica Section C'
_journal_page_first 430
_journal_page_last 432
_journal_paper_doi 10.1107/S0108270196014333
_journal_volume 53
_journal_year 1997
_chemical_formula_iupac '[Mn Cl3 (C10 H8 N2) (H2 O)]'
_chemical_formula_sum 'C10 H10 Cl3 Mn N2 O'
_chemical_formula_weight 335.49
_chemical_name_systematic
;
 ?
;
_space_group_IT_number 2
_symmetry_cell_setting triclinic
_symmetry_space_group_name_Hall '-P 1'
_symmetry_space_group_name_H-M 'P -1'
_audit_creation_method SHELXL
_cell_angle_alpha 84.42(2)
_cell_angle_beta 73.52(1)
_cell_angle_gamma 78.45(1)
_cell_formula_units_Z 2
_cell_length_a 6.641(1)
_cell_length_b 10.005(2)
_cell_length_c 10.114(3)
_cell_measurement_reflns_used 28
_cell_measurement_temperature 293(2)
_cell_measurement_theta_max 19
_cell_measurement_theta_min 14
_cell_volume 630.8(2)
_computing_cell_refinement STADI4
_computing_data_collection 'STADI4 (Stoe & Cie, 1995a)'
_computing_data_reduction 'XRED (Stoe & Cie, 1995b)'
_computing_molecular_graphics 'PLATON/PLUTON (Spek, 1990)'
_computing_publication_material SHELXL93
_computing_structure_refinement 'SHELXL93 (Sheldrick, 1993)'
_computing_structure_solution 'SHELXS86 (Sheldrick, 1990)'
_diffrn_ambient_temperature 293(2)
_diffrn_measurement_device 'Stoe AED2 four-circle diffractometer'
_diffrn_measurement_method '2\q/\w scans'
_diffrn_radiation_monochromator graphite
_diffrn_radiation_source 'fine-focus sealed tube'
_diffrn_radiation_type MoK\a
_diffrn_radiation_wavelength 0.71073
_diffrn_reflns_av_R_equivalents 0.0270
_diffrn_reflns_av_sigmaI/netI 0.0723
_diffrn_reflns_limit_h_max 7
_diffrn_reflns_limit_h_min -7
_diffrn_reflns_limit_k_max 11
_diffrn_reflns_limit_k_min -11
_diffrn_reflns_limit_l_max 12
_diffrn_reflns_limit_l_min 0
_diffrn_reflns_number 2333
_diffrn_reflns_theta_max 25.0
_diffrn_reflns_theta_min 2.89
_diffrn_standards_decay_% 1.5
_diffrn_standards_interval_time 60
_diffrn_standards_number 1
_exptl_absorpt_coefficient_mu 1.628
_exptl_absorpt_correction_type none
_exptl_crystal_colour reddish-brown
_exptl_crystal_density_diffrn 1.766
_exptl_crystal_density_meas ?
_exptl_crystal_description rod
_exptl_crystal_F_000 336
_exptl_crystal_size_max 0.38
_exptl_crystal_size_mid 0.23
_exptl_crystal_size_min 0.19
_refine_diff_density_max 1.074
_refine_diff_density_min -1.119
_refine_ls_extinction_method none
_refine_ls_goodness_of_fit_all 1.027
_refine_ls_goodness_of_fit_obs 1.145
_refine_ls_hydrogen_treatment 'H atoms: see text'
_refine_ls_matrix_type full
_refine_ls_number_parameters 162
_refine_ls_number_reflns 2193
_refine_ls_number_restraints 0
_refine_ls_restrained_S_all 1.234
_refine_ls_restrained_S_obs 1.145
_refine_ls_R_factor_all 0.1022
_refine_ls_R_factor_obs 0.0691
_refine_ls_shift/esd_max -0.040
_refine_ls_shift/esd_mean 0.002
_refine_ls_structure_factor_coef Fsqd
_refine_ls_weighting_details 'w = 1/[\s^2^(Fo^2^)+(0.1321P)^2^] where P=(Fo^2^+2Fc^2^)/3'
_refine_ls_weighting_scheme calc
_refine_ls_wR_factor_all 0.2508
_refine_ls_wR_factor_obs 0.1920
_reflns_number_observed 1501
_reflns_number_total 2199
_reflns_observed_criterion >2sigma(I)
_cod_data_source_file av1000.cif
_cod_data_source_block mn24
_cod_depositor_comments
;
The following automatic conversions were performed:

'_exptl_crystal_density_meas' value 'none' was changed to '?' - the
value is perceived as not measured.

Automatic conversion script
Id: cif_fix_values 3008 2015-01-20 13:52:24Z robertas 

The following automatic conversions were performed:

'_refine_ls_weighting_scheme' value 'calc w =
1/[\s^2^(Fo^2^)+(0.1321P)^2^] where P=(Fo^2^+2Fc^2^)/3' was changed
to 'calc'. New tag '_refine_ls_weighting_details' was created. The
value of the new tag was set to 'w = 1/[\s^2^(Fo^2^)+(0.1321P)^2^]
where P=(Fo^2^+2Fc^2^)/3'.

Automatic conversion script
Id: cif_fix_values 3143 2015-03-26 13:38:13Z robertas 
;
_cod_database_code 2006027

loop_
_symmetry_equiv_pos_as_xyz
'x, y, z'
'-x, -y, -z'

loop_
_atom_site_aniso_label
_atom_site_aniso_U_11
_atom_site_aniso_U_12
_atom_site_aniso_U_13
_atom_site_aniso_U_22
_atom_site_aniso_U_23
_atom_site_aniso_U_33
Mn1 0.0234(6) -0.0074(4) -0.0114(5) 0.0293(6) -0.0042(5) 0.0349(7)
Cl1 0.0205(9) -0.0063(8) -0.0095(9) 0.0635(14) -0.0195(11) 0.0591(14)
Cl2 0.0554(13) 0.0016(10) -0.0257(10) 0.0494(13) -0.0191(10) 0.0461(13)
Cl3 0.0623(14) -0.0188(10) -0.0187(12) 0.0340(12) 0.0043(11) 0.072(2)
N1 0.020(3) -0.004(3) -0.010(3) 0.039(4) 0.000(3) 0.032(3)
N2 0.019(3) -0.005(2) -0.012(3) 0.030(3) -0.006(3) 0.050(4)
O1 0.028(3) 0.001(3) -0.017(3) 0.041(4) -0.015(3) 0.063(4)
C1 0.015(3) -0.006(3) -0.007(3) 0.046(5) -0.011(4) 0.037(4)
C2 0.024(4) -0.012(4) -0.008(4) 0.075(6) -0.021(5) 0.051(6)
C3 0.037(5) -0.011(5) -0.011(4) 0.096(8) -0.012(5) 0.032(5)
C4 0.048(5) -0.005(5) -0.018(4) 0.075(7) 0.013(5) 0.034(5)
C5 0.045(5) -0.012(4) -0.019(4) 0.059(6) 0.014(4) 0.036(5)
C6 0.018(3) -0.007(3) -0.009(3) 0.037(4) -0.010(4) 0.043(5)
C7 0.035(4) -0.011(4) -0.013(4) 0.044(5) -0.016(4) 0.056(6)
C8 0.038(5) -0.009(4) -0.006(5) 0.038(5) 0.000(5) 0.081(7)
C9 0.033(4) -0.005(3) -0.012(4) 0.034(4) 0.016(4) 0.055(5)
C10 0.030(4) -0.008(3) -0.015(3) 0.039(4) 0.005(4) 0.039(5)

loop_
_atom_site_label
_atom_site_occupancy
_atom_site_fract_x
_atom_site_fract_y
_atom_site_fract_z
_atom_site_U_iso_or_equiv
_atom_site_thermal_displace_type
_atom_site_calc_flag
_atom_site_refinement_flags
_atom_site_type_symbol
Mn1 1 0.2066(2) 0.17376(11) 0.22617(12) 0.0279(4) Uani d . Mn
Cl1 1 -0.1878(3) 0.2582(2) 0.3225(2) 0.0470(6) Uani d . Cl
Cl2 1 0.1873(3) 0.1381(2) 0.0137(2) 0.0482(6) Uani d . Cl
Cl3 1 0.2102(4) -0.0431(2) 0.2939(3) 0.0551(7) Uani d . Cl
N1 1 0.2508(8) 0.2275(6) 0.4063(6) 0.0297(14) Uani d . N
N2 1 0.2331(9) 0.3761(6) 0.1818(7) 0.0322(14) Uani d . N
O1 1 0.5711(9) 0.1393(7) 0.1479(8) 0.0429(15) Uani d . O
C1 1 0.2585(10) 0.3625(8) 0.4116(8) 0.032(2) Uani d . C
C2 1 0.2738(12) 0.4123(11) 0.5302(9) 0.049(2) Uani d . C
H2 1 0.2771(12) 0.5043(11) 0.5340(9) 0.059 Uiso calc R H
C3 1 0.2842(13) 0.3262(12) 0.6416(9) 0.054(3) Uani d . C
H3 1 0.2939(13) 0.3592(12) 0.7221(9) 0.065 Uiso calc R H
C4 1 0.2803(14) 0.1905(11) 0.6347(9) 0.053(2) Uani d . C
H4 1 0.2911(14) 0.1304(11) 0.7095(9) 0.064 Uiso calc R H
C5 1 0.2604(13) 0.1442(10) 0.5166(8) 0.045(2) Uani d . C
H5 1 0.2536(13) 0.0527(10) 0.5132(8) 0.054 Uiso calc R H
C6 1 0.2531(10) 0.4432(8) 0.2856(8) 0.032(2) Uani d . C
C7 1 0.2619(12) 0.5810(9) 0.2677(9) 0.043(2) Uani d . C
H7 1 0.2729(12) 0.6278(9) 0.3397(9) 0.052 Uiso calc R H
C8 1 0.2545(13) 0.6499(9) 0.1424(11) 0.054(2) Uani d . C
H8 1 0.2629(13) 0.7422(9) 0.1295(11) 0.065 Uiso calc R H
C9 1 0.2348(12) 0.5809(8) 0.0396(9) 0.042(2) Uani d . C
H9 1 0.2285(12) 0.6252(8) -0.0447(9) 0.050 Uiso calc R H
C10 1 0.2244(11) 0.4464(8) 0.0609(8) 0.035(2) Uani d . C
H10 1 0.2107(11) 0.4000(8) -0.0104(8) 0.042 Uiso calc R H
H11 1 0.6346(102) 0.1496(64) 0.1998(67) 0.006(17) Uiso d . H
H12 1 0.6381(138) 0.0775(94) 0.1083(93) 0.042(29) Uiso d . H

loop_
_atom_type_symbol
_atom_type_description
_atom_type_scat_dispersion_real
_atom_type_scat_dispersion_imag
_atom_type_scat_source
C C 0.0033 0.0016 'International Tables Vol C Tables 4.2.6.8 and 6.1.1.4'
H H 0.0000 0.0000 'International Tables Vol C Tables 4.2.6.8 and 6.1.1.4'
N N 0.0061 0.0033 'International Tables Vol C Tables 4.2.6.8 and 6.1.1.4'
O O 0.0106 0.0060 'International Tables Vol C Tables 4.2.6.8 and 6.1.1.4'
Cl Cl 0.1484 0.1585 'International Tables Vol C Tables 4.2.6.8 and 6.1.1.4'
Mn Mn 0.2950 0.7290 'International Tables Vol C Tables 4.2.6.8 and 6.1.1.4'

loop_
_geom_angle_atom_site_label_1
_geom_angle_atom_site_label_2
_geom_angle_atom_site_label_3
_geom_angle
_geom_angle_publ_flag
N2 Mn1 N1 78.5(2) yes
N2 Mn1 Cl3 171.4(2) yes
N1 Mn1 Cl3 94.0(2) yes
N2 Mn1 Cl2 94.2(2) yes
N1 Mn1 Cl2 171.6(2) yes
Cl3 Mn1 Cl2 92.96(10) yes
N2 Mn1 O1 83.1(2) yes
N1 Mn1 O1 85.1(2) yes
Cl3 Mn1 O1 92.1(2) yes
Cl2 Mn1 O1 90.0(2) yes
N2 Mn1 Cl1 86.5(2) yes
N1 Mn1 Cl1 88.3(2) yes
Cl3 Mn1 Cl1 97.61(9) yes
Cl2 Mn1 Cl1 95.49(8) yes
O1 Mn1 Cl1 168.6(2) yes
C5 N1 C1 119.4(7) ?
C5 N1 Mn1 125.5(6) ?
C1 N1 Mn1 115.1(5) ?
C6 N2 C10 118.6(6) ?
C6 N2 Mn1 115.5(5) ?
C10 N2 Mn1 125.8(5) ?
N1 C1 C2 120.3(8) ?
N1 C1 C6 115.0(6) ?
C2 C1 C6 124.7(8) ?
C3 C2 C1 119.8(9) ?
C2 C3 C4 119.6(8) ?
C5 C4 C3 119.5(8) ?
N1 C5 C4 121.5(9) ?
N2 C6 C7 119.7(7) ?
N2 C6 C1 115.6(6) ?
C7 C6 C1 124.6(7) ?
C6 C7 C8 120.3(8) ?
C9 C8 C7 119.1(8) ?
C8 C9 C10 119.2(8) ?
C9 C10 N2 123.1(7) ?

loop_
_geom_bond_atom_site_label_1
_geom_bond_atom_site_label_2
_geom_bond_site_symmetry_2
_geom_bond_distance
_geom_bond_publ_flag
Mn1 N2 . 2.062(6) yes
Mn1 N1 . 2.062(6) yes
Mn1 Cl3 . 2.209(2) yes
Mn1 Cl2 . 2.255(2) yes
Mn1 O1 . 2.288(6) yes
Mn1 Cl1 . 2.520(2) yes
N1 C5 . 1.334(10) ?
N1 C1 . 1.369(9) ?
N2 C6 . 1.350(9) ?
N2 C10 . 1.359(10) ?
C1 C2 . 1.380(11) ?
C1 C6 . 1.445(11) ?
C2 C3 . 1.359(13) ?
C3 C4 . 1.372(14) ?
C4 C5 . 1.371(12) ?
C6 C7 . 1.385(11) ?
C7 C8 . 1.392(13) ?
C8 C9 . 1.352(13) ?
C9 C10 . 1.354(11) ?

loop_
_geom_torsion_atom_site_label_1
_geom_torsion_atom_site_label_2
_geom_torsion_atom_site_label_3
_geom_torsion_atom_site_label_4
_geom_torsion
N2 Mn1 N1 C5 -179.1(6)
Cl3 Mn1 N1 C5 -3.4(6)
Cl2 Mn1 N1 C5 -149.2(10)
O1 Mn1 N1 C5 -95.1(6)
Cl1 Mn1 N1 C5 94.1(6)
N2 Mn1 N1 C1 4.5(4)
Cl3 Mn1 N1 C1 -179.8(4)
Cl2 Mn1 N1 C1 34.5(14)
O1 Mn1 N1 C1 88.5(5)
Cl1 Mn1 N1 C1 -82.2(4)
N1 Mn1 N2 C6 -3.2(5)
Cl3 Mn1 N2 C6 -33.0(15)
Cl2 Mn1 N2 C6 -179.0(4)
O1 Mn1 N2 C6 -89.6(5)
Cl1 Mn1 N2 C6 85.7(5)
N1 Mn1 N2 C10 179.2(6)
Cl3 Mn1 N2 C10 149.5(10)
Cl2 Mn1 N2 C10 3.4(6)
O1 Mn1 N2 C10 92.9(6)
Cl1 Mn1 N2 C10 -91.8(5)
C5 N1 C1 C2 -0.7(10)
Mn1 N1 C1 C2 175.9(5)
C5 N1 C1 C6 178.3(6)
Mn1 N1 C1 C6 -5.1(7)
N1 C1 C2 C3 0.9(11)
C6 C1 C2 C3 -178.0(7)
C1 C2 C3 C4 0.3(12)
C2 C3 C4 C5 -1.7(13)
C1 N1 C5 C4 -0.7(11)
Mn1 N1 C5 C4 -176.9(6)
C3 C4 C5 N1 1.9(13)
C10 N2 C6 C7 0.7(10)
Mn1 N2 C6 C7 -177.0(5)
C10 N2 C6 C1 179.2(6)
Mn1 N2 C6 C1 1.5(7)
N1 C1 C6 N2 2.4(9)
C2 C1 C6 N2 -178.7(6)
N1 C1 C6 C7 -179.2(6)
C2 C1 C6 C7 -0.2(11)
N2 C6 C7 C8 -1.3(11)
C1 C6 C7 C8 -179.6(7)
C6 C7 C8 C9 1.1(12)
C7 C8 C9 C10 -0.5(12)
C8 C9 C10 N2 -0.1(12)
C6 N2 C10 C9 0.0(10)
Mn1 N2 C10 C9 177.4(5)
